data_4086281
loop_
_publ_author_name
'Elangovan, Saravanakumar'
'Quintero-Duque, Samuel'
'Dorcet, Vincent'
'Roisnel, Thierry'
'Norel, Lucie'
'Darcel, Christophe'
'Sortais, Jean-Baptiste'

_publ_section_title
;
 Kn\"olker-Type Iron Complexes Bearing an N-Heterocyclic Carbene Ligand:
 Synthesis, Characterization, and Catalytic Dehydration of Primary Amides
;
_journal_issue 18
_journal_name_full Organometallics
_journal_page_first 4521
_journal_paper_doi 10.1021/acs.organomet.5b00553
_journal_volume 34
_journal_year 2015
_chemical_compound_source 'synthesis as described'
_chemical_formula_moiety 'C22 H34 Fe N2 O3 Si2'
_chemical_formula_sum 'C22 H34 Fe N2 O3 Si2'
_chemical_formula_weight 486.54
_chemical_name_systematic
;
 ?
;
_space_group_IT_number 2
_symmetry_cell_setting triclinic
_symmetry_Int_Tables_number 2
_symmetry_space_group_name_Hall '-P 1'
_symmetry_space_group_name_H-M 'P -1'
_atom_sites_solution_hydrogens geom
_atom_sites_solution_primary direct
_atom_sites_solution_secondary difmap
_cell_angle_alpha 77.2800(10)
_cell_angle_beta 77.8250(10)
_cell_angle_gamma 76.8080(10)
_cell_formula_units_Z 2
_cell_length_a 8.2035(3)
_cell_length_b 10.0373(3)
_cell_length_c 15.7599(5)
_cell_measurement_reflns_used 4519
_cell_measurement_temperature 150(2)
_cell_measurement_theta_max 26.65
_cell_measurement_theta_min 2.69
_cell_measurement_wavelength 0.71073
_cell_volume 1214.67(7)
_computing_cell_refinement 'Bruker APEX2 (Bruker, 2006)'
_computing_data_collection 'Bruker APEX2 (Bruker, 2006)'
_computing_data_reduction 'Bruker APEX2 (Bruker, 2006)'
_computing_molecular_graphics 'Ortep-3 for Windows (Farrugia, 1997)'
_computing_publication_material
;
           WinGX publication routines (Farrugia, 2012),
           CRYSCAL (T. Roisnel, local program)
;
_computing_structure_refinement 'SHELXL-97 (Sheldrick, 1997)'
_computing_structure_solution 'SIR97 (Altomare et al., 1999)'
_diffrn_ambient_temperature 150(2)
_diffrn_detector 'CCD plate'
_diffrn_measured_fraction_theta_full 1
_diffrn_measured_fraction_theta_max 1
_diffrn_measurement_device_type 'APEXII, Bruker-AXS'
_diffrn_measurement_method 'CCD rotation images, thin slices'
_diffrn_radiation_monochromator graphite
_diffrn_radiation_probe x-ray
_diffrn_radiation_type MoK\a
_diffrn_radiation_wavelength 0.71073
_diffrn_reflns_av_R_equivalents 0
_diffrn_reflns_av_unetI/netI 0.0321
_diffrn_reflns_limit_h_max 10
_diffrn_reflns_limit_h_min -10
_diffrn_reflns_limit_k_max 13
_diffrn_reflns_limit_k_min -12
_diffrn_reflns_limit_l_max 20
_diffrn_reflns_limit_l_min 0
_diffrn_reflns_number 5566
_diffrn_reflns_theta_full 27.47
_diffrn_reflns_theta_max 27.47
_diffrn_reflns_theta_min 1.34
_exptl_absorpt_coefficient_mu 0.744
_exptl_absorpt_correction_T_max 0.875
_exptl_absorpt_correction_T_min 0.793
_exptl_absorpt_correction_type multi-scan
_exptl_absorpt_process_details
;
  [Sheldrick, G.M. (2002). SADABS Bruker AXS Inc., Madison, Wisconsin, USA]
;
_exptl_crystal_colour yellow
_exptl_crystal_density_diffrn 1.33
_exptl_crystal_density_method 'not measured'
_exptl_crystal_description prism
_exptl_crystal_F_000 516
_exptl_crystal_size_max 0.37
_exptl_crystal_size_mid 0.22
_exptl_crystal_size_min 0.18
_refine_diff_density_max 0.523
_refine_diff_density_min -0.535
_refine_diff_density_rms 0.181
_refine_ls_extinction_method none
_refine_ls_goodness_of_fit_ref 1.151
_refine_ls_hydrogen_treatment constr
_refine_ls_matrix_type full
_refine_ls_number_parameters 279
_refine_ls_number_reflns 5566
_refine_ls_number_restraints 0
_refine_ls_restrained_S_all 1.151
_refine_ls_R_factor_all 0.0435
_refine_ls_R_factor_gt 0.0348
_refine_ls_shift/su_max 0.002
_refine_ls_shift/su_mean 0
_refine_ls_structure_factor_coef Fsqd
_refine_ls_weighting_details 'calc w=1/[\s^2^(Fo^2^)+(0.0672P)^2^+0.1974P] where P=(Fo^2^+2Fc^2^)/3'
_refine_ls_weighting_scheme calc
_refine_ls_wR_factor_gt 0.1022
_refine_ls_wR_factor_ref 0.114
_reflns_number_gt 4825
_reflns_number_total 5566
_reflns_threshold_expression >2sigma(I)
_cod_data_source_file om5b00553_si_002.cif
_cod_data_source_block SR057
_cod_database_code 4086281

loop_
_symmetry_equiv_pos_as_xyz
'x, y, z'
'-x, -y, -z'

loop_
_atom_site_label
_atom_site_type_symbol
_atom_site_fract_x
_atom_site_fract_y
_atom_site_fract_z
_atom_site_U_iso_or_equiv
_atom_site_adp_type
_atom_site_occupancy
_atom_site_symmetry_multiplicity
_atom_site_calc_flag
_atom_site_refinement_flags
Fe1 Fe 0.69031(3) 0.32647(3) 0.766725(17) 0.01457(10) Uani 1 1 d .
Si1 Si 0.23041(7) 0.51471(5) 0.82121(4) 0.01929(14) Uani 1 1 d .
Si2 Si 0.62744(7) 0.03873(5) 0.66791(4) 0.02000(14) Uani 1 1 d .
C1 C 0.4379(2) 0.25488(18) 0.76337(12) 0.0151(4) Uani 1 1 d .
C2 C 0.4207(2) 0.40438(18) 0.76284(12) 0.0159(4) Uani 1 1 d .
C3 C 0.5322(2) 0.45737(19) 0.68446(13) 0.0176(4) Uani 1 1 d .
C4 C 0.6267(2) 0.34539(19) 0.64208(12) 0.0176(4) Uani 1 1 d .
C5 C 0.5850(2) 0.21707(19) 0.69458(12) 0.0165(4) Uani 1 1 d .
O6 O 0.35220(17) 0.17170(13) 0.81507(9) 0.0179(3) Uani 1 1 d .
C7 C 0.5447(3) 0.6068(2) 0.64426(14) 0.0242(4) Uani 1 1 d .
H7A H 0.5393 0.6589 0.6916 0.029 Uiso 1 1 calc R
H7B H 0.4473 0.6507 0.6133 0.029 Uiso 1 1 calc R
C8 C 0.7404(3) 0.3663(2) 0.55300(13) 0.0244(4) Uani 1 1 d .
H8A H 0.7062 0.3186 0.5127 0.029 Uiso 1 1 calc R
H8B H 0.8591 0.323 0.5599 0.029 Uiso 1 1 calc R
C9 C 0.6965(2) 0.4580(2) 0.82298(13) 0.0200(4) Uani 1 1 d .
O10 O 0.69686(19) 0.54753(15) 0.85795(11) 0.0297(4) Uani 1 1 d .
C11 C 0.9048(3) 0.3180(2) 0.71672(13) 0.0216(4) Uani 1 1 d .
O12 O 1.04248(19) 0.32200(17) 0.68009(11) 0.0329(4) Uani 1 1 d .
C13 C 0.7300(2) 0.17267(19) 0.86876(12) 0.0164(4) Uani 1 1 d .
N14 N 0.6329(2) 0.15701(16) 0.95063(10) 0.0180(3) Uani 1 1 d .
C15 C 0.6992(3) 0.0382(2) 1.00578(14) 0.0231(4) Uani 1 1 d .
H15 H 0.6529 0.0057 1.0653 0.028 Uiso 1 1 calc R
C16 C 0.8422(3) -0.0217(2) 0.95810(14) 0.0239(4) Uani 1 1 d .
H16 H 0.9164 -0.1053 0.9777 0.029 Uiso 1 1 calc R
N17 N 0.8612(2) 0.06082(16) 0.87521(11) 0.0192(3) Uani 1 1 d .
C18 C 0.4770(2) 0.2515(2) 0.97833(13) 0.0218(4) Uani 1 1 d .
H18A H 0.5006 0.3452 0.9707 0.033 Uiso 1 1 calc R
H18B H 0.4332 0.2194 1.0406 0.033 Uiso 1 1 calc R
H18C H 0.3923 0.2534 0.9423 0.033 Uiso 1 1 calc R
C19 C 1.0078(3) 0.0279(2) 0.80703(15) 0.0270(5) Uani 1 1 d .
H19A H 0.9716 0.0509 0.7493 0.041 Uiso 1 1 calc R
H19B H 1.0568 -0.0716 0.8195 0.041 Uiso 1 1 calc R
H19C H 1.0933 0.0822 0.8066 0.041 Uiso 1 1 calc R
C20 C 0.1105(3) 0.6282(2) 0.73398(16) 0.0311(5) Uani 1 1 d .
H20A H 0.1023 0.5725 0.6917 0.047 Uiso 1 1 calc R
H20B H 0.1704 0.7037 0.7031 0.047 Uiso 1 1 calc R
H20C H -0.0039 0.6675 0.7616 0.047 Uiso 1 1 calc R
C21 C 0.2834(3) 0.6323(2) 0.88462(16) 0.0302(5) Uani 1 1 d .
H21A H 0.1784 0.6884 0.9108 0.045 Uiso 1 1 calc R
H21B H 0.355 0.6938 0.8447 0.045 Uiso 1 1 calc R
H21C H 0.3446 0.5761 0.9316 0.045 Uiso 1 1 calc R
C22 C 0.0866(3) 0.4059(2) 0.89968(14) 0.0263(5) Uani 1 1 d .
H22A H -0.0224 0.4652 0.9179 0.04 Uiso 1 1 calc R
H22B H 0.139 0.3601 0.9517 0.04 Uiso 1 1 calc R
H22C H 0.0678 0.3352 0.8706 0.04 Uiso 1 1 calc R
C23 C 0.4406(3) 0.0294(2) 0.62048(16) 0.0338(5) Uani 1 1 d .
H23A H 0.336 0.0516 0.6624 0.051 Uiso 1 1 calc R
H23B H 0.4519 -0.0647 0.6091 0.051 Uiso 1 1 calc R
H23C H 0.4358 0.0963 0.565 0.051 Uiso 1 1 calc R
C24 C 0.8263(3) 0.0060(3) 0.58579(17) 0.0390(6) Uani 1 1 d .
H24A H 0.8097 0.0639 0.5283 0.058 Uiso 1 1 calc R
H24B H 0.8534 -0.0923 0.5803 0.058 Uiso 1 1 calc R
H24C H 0.9201 0.0293 0.6057 0.058 Uiso 1 1 calc R
C25 C 0.6417(3) -0.0979(2) 0.76855(15) 0.0288(5) Uani 1 1 d .
H25A H 0.7231 -0.0824 0.8011 0.043 Uiso 1 1 calc R
H25B H 0.6796 -0.1897 0.7515 0.043 Uiso 1 1 calc R
H25C H 0.5297 -0.0937 0.8062 0.043 Uiso 1 1 calc R
C31 C 0.7107(3) 0.6146(2) 0.57911(15) 0.0296(5) Uani 1 1 d .
H31A H 0.7105 0.7119 0.5483 0.036 Uiso 1 1 calc R
H31B H 0.8077 0.5848 0.6116 0.036 Uiso 1 1 calc R
C32 C 0.7316(3) 0.5212(2) 0.51147(14) 0.0314(5) Uani 1 1 d .
H32A H 0.8367 0.5316 0.4683 0.038 Uiso 1 1 calc R
H32B H 0.6348 0.5526 0.4789 0.038 Uiso 1 1 calc R

loop_
_atom_site_aniso_label
_atom_site_aniso_U_11
_atom_site_aniso_U_22
_atom_site_aniso_U_33
_atom_site_aniso_U_23
_atom_site_aniso_U_13
_atom_site_aniso_U_12
Fe1 0.01539(15) 0.01415(15) 0.01350(16) -0.00011(10) -0.00258(11) -0.00364(10)
Si1 0.0173(3) 0.0172(3) 0.0236(3) -0.0062(2) -0.0058(2) 0.0008(2)
Si2 0.0233(3) 0.0175(3) 0.0186(3) -0.0066(2) 0.0021(2) -0.0046(2)
C1 0.0161(9) 0.0173(9) 0.0124(9) -0.0018(7) -0.0046(7) -0.0027(7)
C2 0.0172(9) 0.0150(9) 0.0159(9) -0.0026(7) -0.0050(7) -0.0021(7)
C3 0.0206(9) 0.0158(9) 0.0175(9) 0.0015(7) -0.0091(8) -0.0042(7)
C4 0.0190(9) 0.0201(9) 0.0144(9) -0.0010(7) -0.0043(7) -0.0058(7)
C5 0.0181(9) 0.0183(9) 0.0131(9) -0.0025(7) -0.0027(7) -0.0040(7)
O6 0.0188(7) 0.0168(6) 0.0173(7) -0.0014(5) -0.0005(5) -0.0059(5)
C7 0.0311(11) 0.0168(9) 0.0251(11) 0.0043(8) -0.0101(9) -0.0080(8)
C8 0.0287(11) 0.0288(11) 0.0151(10) -0.0007(8) -0.0009(8) -0.0103(9)
C9 0.0167(9) 0.0197(9) 0.0224(10) 0.0012(8) -0.0066(8) -0.0028(7)
O10 0.0279(8) 0.0247(8) 0.0422(9) -0.0139(7) -0.0123(7) -0.0031(6)
C11 0.0236(10) 0.0208(10) 0.0188(10) 0.0024(8) -0.0060(8) -0.0046(8)
O12 0.0211(8) 0.0395(9) 0.0313(9) 0.0043(7) 0.0021(7) -0.0086(7)
C13 0.0180(9) 0.0153(9) 0.0169(9) -0.0018(7) -0.0049(7) -0.0048(7)
N14 0.0175(8) 0.0202(8) 0.0163(8) -0.0003(6) -0.0038(6) -0.0055(6)
C15 0.0259(11) 0.0240(10) 0.0193(10) 0.0054(8) -0.0096(8) -0.0083(8)
C16 0.0265(11) 0.0187(10) 0.0257(11) 0.0059(8) -0.0120(9) -0.0049(8)
N17 0.0175(8) 0.0165(8) 0.0219(9) 0.0012(6) -0.0049(7) -0.0026(6)
C18 0.0215(10) 0.0250(10) 0.0172(10) -0.0034(8) -0.0008(8) -0.0036(8)
C19 0.0216(10) 0.0214(10) 0.0319(12) -0.0018(9) -0.0010(9) 0.0020(8)
C20 0.0275(12) 0.0258(11) 0.0372(13) -0.0019(9) -0.0118(10) 0.0024(9)
C21 0.0282(12) 0.0271(11) 0.0380(13) -0.0172(10) -0.0068(10) 0.0011(9)
C22 0.0199(10) 0.0294(11) 0.0274(11) -0.0066(9) -0.0017(9) -0.0008(8)
C23 0.0400(14) 0.0322(12) 0.0354(13) -0.0128(10) -0.0107(11) -0.0086(10)
C24 0.0400(14) 0.0343(13) 0.0381(14) -0.0164(11) 0.0152(11) -0.0087(11)
C25 0.0366(13) 0.0188(10) 0.0295(12) -0.0037(9) -0.0053(10) -0.0031(9)
C31 0.0350(12) 0.0237(11) 0.0295(12) 0.0083(9) -0.0095(10) -0.0133(9)
C32 0.0387(13) 0.0362(12) 0.0175(11) 0.0072(9) -0.0015(9) -0.0177(10)

loop_
_atom_type_symbol
_atom_type_description
_atom_type_scat_dispersion_real
_atom_type_scat_dispersion_imag
_atom_type_scat_source
C C 0.0033 0.0016 'International Tables Vol C Tables 4.2.6.8 and 6.1.1.4'
H H 0 0 'International Tables Vol C Tables 4.2.6.8 and 6.1.1.4'
N N 0.0061 0.0033 'International Tables Vol C Tables 4.2.6.8 and 6.1.1.4'
O O 0.0106 0.006 'International Tables Vol C Tables 4.2.6.8 and 6.1.1.4'
Si Si 0.0817 0.0704 'International Tables Vol C Tables 4.2.6.8 and 6.1.1.4'
Fe Fe 0.3463 0.8444 'International Tables Vol C Tables 4.2.6.8 and 6.1.1.4'

loop_
_geom_angle_atom_site_label_1
_geom_angle_atom_site_label_2
_geom_angle_atom_site_label_3
_geom_angle
C9 Fe1 C11 92.17(9)
C9 Fe1 C13 94.44(8)
C11 Fe1 C13 96.68(8)
C9 Fe1 C3 93.67(8)
C11 Fe1 C3 110.74(8)
C13 Fe1 C3 151.05(8)
C9 Fe1 C4 129.09(8)
C11 Fe1 C4 89.05(8)
C13 Fe1 C4 135.93(7)
C3 Fe1 C4 39.97(7)
C9 Fe1 C5 157.13(8)
C11 Fe1 C5 105.61(8)
C13 Fe1 C5 97.57(7)
C3 Fe1 C5 66.87(7)
C4 Fe1 C5 39.57(7)
C9 Fe1 C2 91.06(8)
C11 Fe1 C2 150.54(8)
C13 Fe1 C2 112.25(7)
C3 Fe1 C2 39.81(7)
C4 Fe1 C2 66.57(7)
C5 Fe1 C2 66.39(7)
C9 Fe1 C1 123.31(8)
C11 Fe1 C1 143.60(8)
C13 Fe1 C1 88.99(7)
C3 Fe1 C1 63.50(7)
C4 Fe1 C1 63.31(7)
C5 Fe1 C1 38.04(7)
C2 Fe1 C1 37.65(6)
C22 Si1 C21 107.38(11)
C22 Si1 C20 108.59(11)
C21 Si1 C20 107.34(10)
C22 Si1 C2 111.71(9)
C21 Si1 C2 114.62(9)
C20 Si1 C2 106.99(10)
C25 Si2 C5 111.64(9)
C25 Si2 C24 109.17(11)
C5 Si2 C24 111.98(10)
C25 Si2 C23 108.38(11)
C5 Si2 C23 105.83(10)
C24 Si2 C23 109.74(12)
O6 C1 C2 127.45(17)
O6 C1 C5 125.59(16)
C2 C1 C5 106.83(15)
O6 C1 Fe1 133.92(13)
C2 C1 Fe1 64.70(10)
C5 C1 Fe1 63.60(10)
C3 C2 C1 106.36(16)
C3 C2 Si1 124.32(13)
C1 C2 Si1 124.65(14)
C3 C2 Fe1 65.87(10)
C1 C2 Fe1 77.65(10)
Si1 C2 Fe1 140.15(10)
C4 C3 C2 109.60(16)
C4 C3 C7 121.58(18)
C2 C3 C7 128.63(18)
C4 C3 Fe1 71.11(11)
C2 C3 Fe1 74.32(10)
C7 C3 Fe1 124.76(14)
C3 C4 C5 108.75(16)
C3 C4 C8 123.16(17)
C5 C4 C8 127.95(17)
C3 C4 Fe1 68.91(10)
C5 C4 Fe1 72.42(11)
C8 C4 Fe1 127.81(14)
C4 C5 C1 106.86(15)
C4 C5 Si2 130.90(14)
C1 C5 Si2 118.19(13)
C4 C5 Fe1 68.01(10)
C1 C5 Fe1 78.36(10)
Si2 C5 Fe1 137.20(10)
C3 C7 C31 110.79(17)
C3 C7 H7A 109.5
C31 C7 H7A 109.5
C3 C7 H7B 109.5
C31 C7 H7B 109.5
H7A C7 H7B 108.1
C4 C8 C32 112.35(18)
C4 C8 H8A 109.1
C32 C8 H8A 109.1
C4 C8 H8B 109.1
C32 C8 H8B 109.1
H8A C8 H8B 107.9
O10 C9 Fe1 177.57(18)
O12 C11 Fe1 174.92(18)
N14 C13 N17 103.35(16)
N14 C13 Fe1 127.41(14)
N17 C13 Fe1 129.21(14)
C13 N14 C15 111.95(17)
C13 N14 C18 125.05(16)
C15 N14 C18 122.99(17)
C16 C15 N14 106.19(18)
C16 C15 H15 126.9
N14 C15 H15 126.9
C15 C16 N17 107.33(17)
C15 C16 H16 126.3
N17 C16 H16 126.3
C13 N17 C16 111.17(17)
C13 N17 C19 127.07(16)
C16 N17 C19 121.75(16)
N14 C18 H18A 109.5
N14 C18 H18B 109.5
H18A C18 H18B 109.5
N14 C18 H18C 109.5
H18A C18 H18C 109.5
H18B C18 H18C 109.5
N17 C19 H19A 109.5
N17 C19 H19B 109.5
H19A C19 H19B 109.5
N17 C19 H19C 109.5
H19A C19 H19C 109.5
H19B C19 H19C 109.5
Si1 C20 H20A 109.5
Si1 C20 H20B 109.5
H20A C20 H20B 109.5
Si1 C20 H20C 109.5
H20A C20 H20C 109.5
H20B C20 H20C 109.5
Si1 C21 H21A 109.5
Si1 C21 H21B 109.5
H21A C21 H21B 109.5
Si1 C21 H21C 109.5
H21A C21 H21C 109.5
H21B C21 H21C 109.5
Si1 C22 H22A 109.5
Si1 C22 H22B 109.5
H22A C22 H22B 109.5
Si1 C22 H22C 109.5
H22A C22 H22C 109.5
H22B C22 H22C 109.5
Si2 C23 H23A 109.5
Si2 C23 H23B 109.5
H23A C23 H23B 109.5
Si2 C23 H23C 109.5
H23A C23 H23C 109.5
H23B C23 H23C 109.5
Si2 C24 H24A 109.5
Si2 C24 H24B 109.5
H24A C24 H24B 109.5
Si2 C24 H24C 109.5
H24A C24 H24C 109.5
H24B C24 H24C 109.5
Si2 C25 H25A 109.5
Si2 C25 H25B 109.5
H25A C25 H25B 109.5
Si2 C25 H25C 109.5
H25A C25 H25C 109.5
H25B C25 H25C 109.5
C32 C31 C7 110.40(18)
C32 C31 H31A 109.6
C7 C31 H31A 109.6
C32 C31 H31B 109.6
C7 C31 H31B 109.6
H31A C31 H31B 108.1
C31 C32 C8 113.38(17)
C31 C32 H32A 108.9
C8 C32 H32A 108.9
C31 C32 H32B 108.9
C8 C32 H32B 108.9
H32A C32 H32B 107.7

loop_
_geom_bond_atom_site_label_1
_geom_bond_atom_site_label_2
_geom_bond_distance
Fe1 C9 1.760(2)
Fe1 C11 1.761(2)
Fe1 C13 1.9933(18)
Fe1 C3 2.0664(18)
Fe1 C4 2.0955(19)
Fe1 C5 2.1543(19)
Fe1 C2 2.1801(18)
Fe1 C1 2.3557(18)
Si1 C22 1.869(2)
Si1 C21 1.876(2)
Si1 C20 1.877(2)
Si1 C2 1.8878(19)
Si2 C25 1.860(2)
Si2 C5 1.8676(19)
Si2 C24 1.870(2)
Si2 C23 1.870(2)
C1 O6 1.258(2)
C1 C2 1.473(3)
C1 C5 1.482(3)
C2 C3 1.450(3)
C3 C4 1.423(3)
C3 C7 1.512(3)
C4 C5 1.439(3)
C4 C8 1.514(3)
C7 C31 1.530(3)
C7 H7A 0.99
C7 H7B 0.99
C8 C32 1.540(3)
C8 H8A 0.99
C8 H8B 0.99
C9 O10 1.153(2)
C11 O12 1.160(2)
C13 N14 1.363(2)
C13 N17 1.368(2)
N14 C15 1.385(2)
N14 C18 1.456(2)
C15 C16 1.345(3)
C15 H15 0.95
C16 N17 1.383(3)
C16 H16 0.95
N17 C19 1.463(3)
C18 H18A 0.98
C18 H18B 0.98
C18 H18C 0.98
C19 H19A 0.98
C19 H19B 0.98
C19 H19C 0.98
C20 H20A 0.98
C20 H20B 0.98
C20 H20C 0.98
C21 H21A 0.98
C21 H21B 0.98
C21 H21C 0.98
C22 H22A 0.98
C22 H22B 0.98
C22 H22C 0.98
C23 H23A 0.98
C23 H23B 0.98
C23 H23C 0.98
C24 H24A 0.98
C24 H24B 0.98
C24 H24C 0.98
C25 H25A 0.98
C25 H25B 0.98
C25 H25C 0.98
C31 C32 1.528(3)
C31 H31A 0.99
C31 H31B 0.99
C32 H32A 0.99
C32 H32B 0.99

loop_
_geom_torsion_atom_site_label_1
_geom_torsion_atom_site_label_2
_geom_torsion_atom_site_label_3
_geom_torsion_atom_site_label_4
_geom_torsion
C9 Fe1 C1 O6 -83.2(2)
C11 Fe1 C1 O6 111.3(2)
C13 Fe1 C1 O6 11.42(19)
C3 Fe1 C1 O6 -159.2(2)
C4 Fe1 C1 O6 155.8(2)
C5 Fe1 C1 O6 115.1(2)
C2 Fe1 C1 O6 -118.6(2)
C9 Fe1 C1 C2 35.36(14)
C11 Fe1 C1 C2 -130.09(14)
C13 Fe1 C1 C2 130.01(11)
C3 Fe1 C1 C2 -40.63(11)
C4 Fe1 C1 C2 -85.58(12)
C5 Fe1 C1 C2 -126.32(15)
C9 Fe1 C1 C5 161.68(11)
C11 Fe1 C1 C5 -3.77(17)
C13 Fe1 C1 C5 -103.67(11)
C3 Fe1 C1 C5 85.69(12)
C4 Fe1 C1 C5 40.74(10)
C2 Fe1 C1 C5 126.32(15)
O6 C1 C2 C3 -172.85(18)
C5 C1 C2 C3 11.03(19)
Fe1 C1 C2 C3 59.96(12)
O6 C1 C2 Si1 -16.3(3)
C5 C1 C2 Si1 167.55(13)
Fe1 C1 C2 Si1 -143.51(15)
O6 C1 C2 Fe1 127.18(19)
C5 C1 C2 Fe1 -48.94(12)
C22 Si1 C2 C3 164.81(16)
C21 Si1 C2 C3 -72.78(18)
C20 Si1 C2 C3 46.09(18)
C22 Si1 C2 C1 12.38(19)
C21 Si1 C2 C1 134.79(16)
C20 Si1 C2 C1 -106.34(17)
C22 Si1 C2 Fe1 -102.60(16)
C21 Si1 C2 Fe1 19.81(19)
C20 Si1 C2 Fe1 138.69(15)
C9 Fe1 C2 C3 94.46(12)
C11 Fe1 C2 C3 -1.8(2)
C13 Fe1 C2 C3 -170.30(11)
C4 Fe1 C2 C3 -38.33(11)
C5 Fe1 C2 C3 -81.65(11)
C1 Fe1 C2 C3 -114.47(15)
C9 Fe1 C2 C1 -151.08(12)
C11 Fe1 C2 C1 112.63(17)
C13 Fe1 C2 C1 -55.84(12)
C3 Fe1 C2 C1 114.47(15)
C4 Fe1 C2 C1 76.14(11)
C5 Fe1 C2 C1 32.81(10)
C9 Fe1 C2 Si1 -20.84(16)
C11 Fe1 C2 Si1 -117.14(19)
C13 Fe1 C2 Si1 74.40(16)
C3 Fe1 C2 Si1 -115.30(19)
C4 Fe1 C2 Si1 -153.63(17)
C5 Fe1 C2 Si1 163.04(17)
C1 Fe1 C2 Si1 130.2(2)
C1 C2 C3 C4 -5.1(2)
Si1 C2 C3 C4 -161.72(14)
Fe1 C2 C3 C4 62.82(13)
C1 C2 C3 C7 169.82(18)
Si1 C2 C3 C7 13.2(3)
Fe1 C2 C3 C7 -122.3(2)
C1 C2 C3 Fe1 -67.92(12)
Si1 C2 C3 Fe1 135.46(14)
C9 Fe1 C3 C4 155.09(12)
C11 Fe1 C3 C4 61.37(13)
C13 Fe1 C3 C4 -98.88(18)
C5 Fe1 C3 C4 -37.32(11)
C2 Fe1 C3 C4 -117.66(15)
C1 Fe1 C3 C4 -79.25(11)
C9 Fe1 C3 C2 -87.25(12)
C11 Fe1 C3 C2 179.03(11)
C13 Fe1 C3 C2 18.8(2)
C4 Fe1 C3 C2 117.66(15)
C5 Fe1 C3 C2 80.34(11)
C1 Fe1 C3 C2 38.41(10)
C9 Fe1 C3 C7 39.22(18)
C11 Fe1 C3 C7 -54.50(19)
C13 Fe1 C3 C7 145.25(17)
C4 Fe1 C3 C7 -115.9(2)
C5 Fe1 C3 C7 -153.19(19)
C2 Fe1 C3 C7 126.5(2)
C1 Fe1 C3 C7 164.9(2)
C2 C3 C4 C5 -3.1(2)
C7 C3 C4 C5 -178.42(17)
Fe1 C3 C4 C5 61.78(13)
C2 C3 C4 C8 172.95(17)
C7 C3 C4 C8 -2.4(3)
Fe1 C3 C4 C8 -122.20(18)
C2 C3 C4 Fe1 -64.85(13)
C7 C3 C4 Fe1 119.80(18)
C9 Fe1 C4 C3 -32.79(16)
C11 Fe1 C4 C3 -124.82(12)
C13 Fe1 C4 C3 136.55(13)
C5 Fe1 C4 C3 118.92(16)
C2 Fe1 C4 C3 38.18(11)
C1 Fe1 C4 C3 79.77(12)
C9 Fe1 C4 C5 -151.71(12)
C11 Fe1 C4 C5 116.26(12)
C13 Fe1 C4 C5 17.63(16)
C3 Fe1 C4 C5 -118.92(16)
C2 Fe1 C4 C5 -80.74(11)
C1 Fe1 C4 C5 -39.15(10)
C9 Fe1 C4 C8 83.49(19)
C11 Fe1 C4 C8 -8.54(18)
C13 Fe1 C4 C8 -107.17(18)
C3 Fe1 C4 C8 116.3(2)
C5 Fe1 C4 C8 -124.8(2)
C2 Fe1 C4 C8 154.46(19)
C1 Fe1 C4 C8 -163.95(19)
C3 C4 C5 C1 9.9(2)
C8 C4 C5 C1 -165.83(18)
Fe1 C4 C5 C1 69.53(12)
C3 C4 C5 Si2 166.21(15)
C8 C4 C5 Si2 -9.6(3)
Fe1 C4 C5 Si2 -134.19(17)
C3 C4 C5 Fe1 -59.59(13)
C8 C4 C5 Fe1 124.6(2)
O6 C1 C5 C4 170.85(18)
C2 C1 C5 C4 -12.9(2)
Fe1 C1 C5 C4 -62.49(12)
O6 C1 C5 Si2 11.0(2)
C2 C1 C5 Si2 -172.76(13)
Fe1 C1 C5 Si2 137.69(14)
O6 C1 C5 Fe1 -126.66(18)
C2 C1 C5 Fe1 49.55(12)
C25 Si2 C5 C4 152.76(18)
C24 Si2 C5 C4 30.0(2)
C23 Si2 C5 C4 -89.5(2)
C25 Si2 C5 C1 -53.15(17)
C24 Si2 C5 C1 -175.90(15)
C23 Si2 C5 C1 64.56(17)
C25 Si2 C5 Fe1 50.84(18)
C24 Si2 C5 Fe1 -71.91(18)
C23 Si2 C5 Fe1 168.55(14)
C9 Fe1 C5 C4 71.2(2)
C11 Fe1 C5 C4 -68.59(13)
C13 Fe1 C5 C4 -167.73(11)
C3 Fe1 C5 C4 37.70(11)
C2 Fe1 C5 C4 81.24(11)
C1 Fe1 C5 C4 113.73(15)
C9 Fe1 C5 C1 -42.5(2)
C11 Fe1 C5 C1 177.68(11)
C13 Fe1 C5 C1 78.53(11)
C3 Fe1 C5 C1 -76.04(11)
C4 Fe1 C5 C1 -113.73(15)
C2 Fe1 C5 C1 -32.49(10)
C9 Fe1 C5 Si2 -161.70(17)
C11 Fe1 C5 Si2 58.51(16)
C13 Fe1 C5 Si2 -40.63(16)
C3 Fe1 C5 Si2 164.80(17)
C4 Fe1 C5 Si2 127.1(2)
C2 Fe1 C5 Si2 -151.66(17)
C1 Fe1 C5 Si2 -119.16(19)
C4 C3 C7 C31 -22.2(3)
C2 C3 C7 C31 163.39(19)
Fe1 C3 C7 C31 65.7(2)
C3 C4 C8 C32 -4.1(3)
C5 C4 C8 C32 171.14(19)
Fe1 C4 C8 C32 -91.9(2)
C11 Fe1 C9 O10 111(5)
C13 Fe1 C9 O10 -152(5)
C3 Fe1 C9 O10 0(5)
C4 Fe1 C9 O10 20(5)
C5 Fe1 C9 O10 -31(5)
C2 Fe1 C9 O10 -40(5)
C1 Fe1 C9 O10 -61(5)
C9 Fe1 C11 O12 -70(2)
C13 Fe1 C11 O12 -165(2)
C3 Fe1 C11 O12 25(2)
C4 Fe1 C11 O12 59(2)
C5 Fe1 C11 O12 95(2)
C2 Fe1 C11 O12 26(2)
C1 Fe1 C11 O12 98(2)
C9 Fe1 C13 N14 59.09(17)
C11 Fe1 C13 N14 151.81(17)
C3 Fe1 C13 N14 -46.7(3)
C4 Fe1 C13 N14 -112.62(17)
C5 Fe1 C13 N14 -101.40(17)
C2 Fe1 C13 N14 -33.87(18)
C1 Fe1 C13 N14 -64.24(17)
C9 Fe1 C13 N17 -118.79(18)
C11 Fe1 C13 N17 -26.08(18)
C3 Fe1 C13 N17 135.37(18)
C4 Fe1 C13 N17 69.5(2)
C5 Fe1 C13 N17 80.71(17)
C2 Fe1 C13 N17 148.24(16)
C1 Fe1 C13 N17 117.87(17)
N17 C13 N14 C15 -1.1(2)
Fe1 C13 N14 C15 -179.42(14)
N17 C13 N14 C18 179.37(17)
Fe1 C13 N14 C18 1.1(3)
C13 N14 C15 C16 0.6(2)
C18 N14 C15 C16 -179.82(17)
N14 C15 C16 N17 0.1(2)
N14 C13 N17 C16 1.2(2)
Fe1 C13 N17 C16 179.44(14)
N14 C13 N17 C19 -177.59(18)
Fe1 C13 N17 C19 0.7(3)
C15 C16 N17 C13 -0.8(2)
C15 C16 N17 C19 178.00(18)
C3 C7 C31 C32 52.6(2)
C7 C31 C32 C8 -61.5(2)
C4 C8 C32 C31 35.6(3)
